data_1549263
loop_
_publ_author_name
'Mon, Marta'
'Bruno, Rosaria'
'Ferrando-Soria, Jes\'us'
'Bartella, Lucia'
'Di Donna, Leonardo'
'Talia, Marianna'
'Lappano, Rosamaria'
'Maggiolini, Marcello'
'Armentano, Donatella'
'Pardo, Emilio'

_publ_section_title
;
 Crystallographic snapshots of host--guest interactions in
 drugs@metal--organic frameworks: towards mimicking molecular recognition
 processes
;
_journal_issue 4
_journal_name_full 'Materials Horizons'
_journal_page_first 683
_journal_paper_doi 10.1039/C8MH00302E
_journal_volume 5
_journal_year 2018
_chemical_formula_sum 'C48.4 H80.2 Ca Cu6 N11 O37.6'
_chemical_formula_weight 1839.15
_space_group_crystal_system hexagonal
_space_group_IT_number 173
_space_group_name_Hall 'P 6c'
_space_group_name_H-M_alt 'P 63'
_symmetry_space_group_name_Hall 'P 6c'
_symmetry_space_group_name_H-M 'P 63'
_atom_sites_solution_hydrogens geom
_audit_creation_method SHELXL-2013
_audit_update_record
;
2018-02-14 deposited with the CCDC.
2018-04-19 downloaded from the CCDC.
;
_cell_angle_alpha 90
_cell_angle_beta 90
_cell_angle_gamma 120
_cell_formula_units_Z 2
_cell_length_a 17.9504(13)
_cell_length_b 17.9504(13)
_cell_length_c 12.5603(11)
_cell_measurement_reflns_used 9945
_cell_measurement_temperature 90(2)
_cell_measurement_theta_max 27.29
_cell_measurement_theta_min 2.27
_cell_volume 3504.9(5)
_computing_cell_refinement 'Bruker APEX'
_computing_data_collection 'Bruker APEX'
_computing_data_reduction 'Bruker SAINT'
_computing_molecular_graphics 'Bruker SHELXTL'
_computing_publication_material 'Bruker SHELXTL'
_computing_structure_refinement 'SHELXL-2013 (Sheldrick, 2013)'
_computing_structure_solution 'SHELXS-2013 (Sheldrick, 2013)'
_diffrn_ambient_temperature 90(2)
_diffrn_measured_fraction_theta_full 0.999
_diffrn_measured_fraction_theta_max 0.989
_diffrn_measurement_device_type 'CCD area detector'
_diffrn_measurement_method 'phi and omega scans'
_diffrn_radiation_type MoK\a
_diffrn_radiation_wavelength 0.71073
_diffrn_reflns_av_R_equivalents 0.0445
_diffrn_reflns_av_unetI/netI 0.0281
_diffrn_reflns_Laue_measured_fraction_full 0.999
_diffrn_reflns_Laue_measured_fraction_max 0.989
_diffrn_reflns_limit_h_max 23
_diffrn_reflns_limit_h_min -23
_diffrn_reflns_limit_k_max 23
_diffrn_reflns_limit_k_min -22
_diffrn_reflns_limit_l_max 16
_diffrn_reflns_limit_l_min -16
_diffrn_reflns_number 48081
_diffrn_reflns_point_group_measured_fraction_full 0.999
_diffrn_reflns_point_group_measured_fraction_max 0.985
_diffrn_reflns_theta_full 25.242
_diffrn_reflns_theta_max 27.731
_diffrn_reflns_theta_min 1.310
_diffrn_source 'fine-focus sealed tube'
_exptl_absorpt_coefficient_mu 1.964
_exptl_absorpt_correction_T_max 0.721
_exptl_absorpt_correction_T_min 0.644
_exptl_absorpt_correction_type multi-scan
_exptl_absorpt_process_details sadabs
_exptl_crystal_colour green
_exptl_crystal_density_diffrn 1.743
_exptl_crystal_description hexagonal-prisms
_exptl_crystal_F_000 1885
_exptl_crystal_recrystallization_method 'slow diffusion'
_exptl_crystal_size_max 0.20
_exptl_crystal_size_mid 0.18
_exptl_crystal_size_min 0.18
_refine_diff_density_max 1.669
_refine_diff_density_min -1.294
_refine_diff_density_rms 0.373
_refine_ls_abs_structure_details
;
 Flack x determined using 1971 quotients [(I+)-(I-)]/[(I+)+(I-)]
 (Parsons and Flack (2004), Acta Cryst. A60, s61).
;
_refine_ls_abs_structure_Flack 0.072(15)
_refine_ls_extinction_method none
_refine_ls_goodness_of_fit_ref 0.953
_refine_ls_hydrogen_treatment constr
_refine_ls_matrix_type full
_refine_ls_number_parameters 338
_refine_ls_number_reflns 5438
_refine_ls_number_restraints 237
_refine_ls_restrained_S_all 1.307
_refine_ls_R_factor_all 0.0737
_refine_ls_R_factor_gt 0.0613
_refine_ls_shift/su_max 0.305
_refine_ls_shift/su_mean 0.004
_refine_ls_structure_factor_coef Fsqd
_refine_ls_weighting_details 'w=1/[\s^2^(Fo^2^)+(0.1464P)^2^+13.7824P] where P=(Fo^2^+2Fc^2^)/3'
_refine_ls_weighting_scheme calc
_refine_ls_wR_factor_gt 0.1906
_refine_ls_wR_factor_ref 0.2052
_reflns_Friedel_coverage 0.905
_reflns_Friedel_fraction_full 1.000
_reflns_Friedel_fraction_max 0.980
_reflns_number_gt 4591
_reflns_number_total 5438
_reflns_threshold_expression 'I > 2\s(I)'
_cod_data_source_file c8mh00302e2.cif
_cod_data_source_block ser17b_0m
_cod_depositor_comments
;
The following automatic conversions were performed:
data name '__diffrn_source' replaced with '_diffrn_source'.

Automatic conversion script
Id: cif_correct_tags 4968 2017-02-21 14:55:21Z antanas 

 Adding full bibliography for 1549262--1549266.cif.
;
_cod_original_cell_volume 3504.9(6)
_cod_original_formula_sum 'C48.40 H80.20 Ca Cu6 N11 O37.60'
_cod_database_code 1549263
_shelx_space_group_comment
;
The symmetry employed for this shelxl refinement is uniquely defined
by the following loop, which should always be used as a source of
symmetry information in preference to the above space-group names.
They are only intended as comments.
;
_shelxl_version_number 2013-4

loop_
_space_group_symop_operation_xyz
'x, y, z'
'-y, x-y, z'
'-x+y, -x, z'
'-x, -y, z+1/2'
'y, -x+y, z+1/2'
'x-y, x, z+1/2'

loop_
_atom_site_label
_atom_site_type_symbol
_atom_site_fract_x
_atom_site_fract_y
_atom_site_fract_z
_atom_site_U_iso_or_equiv
_atom_site_adp_type
_atom_site_occupancy
_atom_site_site_symmetry_order
_atom_site_calc_flag
_atom_site_refinement_flags_posn
_atom_site_refinement_flags_adp
_atom_site_refinement_flags_occupancy
Cu1 Cu 0.44171(7) 0.86126(7) 0.51713(12) 0.0219(3) Uani 1 1 d . . .
Cu2 Cu 0.13968(7) 0.58678(7) 0.25259(12) 0.0205(3) Uani 1 1 d . . .
Ca1 Ca 0.3333 0.6667 0.3860(4) 0.0122(4) Uani 1 3 d S T P
O1 O 0.3222(4) 0.7603(4) 0.5249(7) 0.0229(14) Uani 1 1 d . . .
O4 O 0.2385(4) 0.5635(4) 0.2462(7) 0.0228(14) Uani 1 1 d . . .
O2 O 0.5499(4) 0.9784(4) 0.5303(7) 0.0257(17) Uani 1 1 d . . .
O1HH O 0.4638(3) 0.8194(3) 0.3865(8) 0.0193(9) Uani 1 1 d . . .
O6 O 0.0227(4) 0.5786(5) 0.2418(8) 0.0288(17) Uani 1 1 d . . .
O5 O 0.2012(5) 0.7116(6) 0.1539(9) 0.041(2) Uani 1 1 d . . .
N1 N 0.3990(6) 0.9015(5) 0.6331(8) 0.0269(19) Uani 1 1 d . . .
N2 N 0.0980(6) 0.5077(7) 0.1354(8) 0.030(2) Uani 1 1 d . . .
C4 C 0.2316(7) 0.5130(8) 0.1700(11) 0.032(3) Uani 1 1 d . . .
C1 C 0.2742(7) 0.7613(7) 0.5997(10) 0.028(2) Uani 1 1 d . . .
C2 C 0.3116(8) 0.8467(9) 0.6682(13) 0.045(3) Uani 1 1 d . . .
H2A H 0.3113 0.8327 0.7452 0.054 Uiso 1 1 calc R U .
C5 C 0.1561(7) 0.4797(9) 0.0939(10) 0.035(3) Uani 1 1 d D . .
H5A H 0.1265 0.4157 0.0867 0.042 Uiso 1 1 calc R U .
C6 C -0.0206(6) 0.5251(7) 0.1674(10) 0.024(2) Uani 1 1 d . . .
O3 O 0.2017(5) 0.7037(6) 0.6201(8) 0.038(2) Uani 1 1 d . . .
C3 C 0.5396(7) 1.0205(7) 0.6041(9) 0.025(2) Uani 1 1 d . . .
O1H O 0.2499(12) 0.9130(11) 0.5432(17) 0.120(7) Uani 1 1 d D U .
C1H C 0.2527(8) 0.8874(9) 0.6506(17) 0.098(9) Uani 1 1 d D U .
C2H C 0.1941(14) 0.529(2) -0.0230(11) 0.206(18) Uani 1 1 d D U .
O2H O 0.187(4) 0.523(4) -0.1386(17) 0.55(4) Uani 1 1 d D U .
O1W O 0.075(2) 0.460(4) 0.400(4) 0.38(3) Uani 1 1 d . U .
O2W O 0.1768(11) 0.8049(9) 0.383(2) 0.119(5) Uani 1 1 d . . .
O3W O 0.0032(9) 0.3211(13) -0.1002(18) 0.134(8) Uani 1 1 d . . .
C5L C 0.073(2) 0.7395(19) -0.1002(19) 0.079(11) Uani 0.2667 1 d DG U P
C6L C 0.089(2) 0.702(2) -0.1876(15) 0.065(10) Uani 0.2667 1 d DG U P
C1L C 0.1181(18) 0.6439(16) -0.172(2) 0.041(7) Uani 0.2667 1 d DG U P
C2L C 0.131(2) 0.6237(18) -0.070(3) 0.071(11) Uani 0.2667 1 d DG U P
C3L C 0.116(2) 0.6613(18) 0.0173(18) 0.074(11) Uani 0.2667 1 d G U P
C4L C 0.0867(16) 0.7193(15) 0.0022(16) 0.026(6) Uani 0.2667 1 d DG U P
C10L C 0.119(5) 0.838(2) -0.120(2) 0.24(5) Uani 0.2667 1 d D U P
C9L C 0.190(3) 0.904(2) -0.051(4) 0.24(5) Uani 0.2667 1 d D U P
C7L C 0.101(3) 0.787(2) 0.088(2) 0.23(5) Uani 0.2667 1 d D U P
C8L C 0.120(3) 0.875(2) 0.041(3) 0.25(5) Uani 0.2667 1 d D U P
C12L C 0.090(3) 0.865(3) 0.277(3) 0.094 Uiso 0.2667 1 d D U P
C11L C 0.098(5) 0.798(4) 0.208(2) 0.750 Uiso 0.2667 1 d D U P
C14L C 0.068(4) 0.912(4) 0.089(4) 0.162 Uiso 0.2667 1 d D U P
C13L C 0.040(3) 0.891(2) 0.200(3) 0.237 Uiso 0.2667 1 d D U P
C16L C 0.0000 1.0000 0.136(6) 0.313 Uiso 0.8 3 d DS U P
C17L C 0.024(5) 0.960(4) 0.044(5) 0.176 Uiso 0.2667 1 d D U P
C15L C 0.039(3) 0.971(3) 0.241(5) 0.227 Uiso 0.2667 1 d D U P
C1M C -0.052(3) 0.825(2) 0.215(5) 0.25(9) Uani 0.2667 1 d D U P
O1L O 0.133(3) 0.608(3) -0.256(3) 0.424 Uiso 0.2667 1 d D U P
O1M O -0.002(7) 0.976(6) 0.333(5) 0.43(9) Uani 0.2667 1 d D U P

loop_
_atom_site_aniso_label
_atom_site_aniso_U_11
_atom_site_aniso_U_22
_atom_site_aniso_U_33
_atom_site_aniso_U_23
_atom_site_aniso_U_13
_atom_site_aniso_U_12
Cu1 0.0196(6) 0.0143(5) 0.0266(8) -0.0077(6) 0.0003(5) 0.0045(4)
Cu2 0.0133(5) 0.0249(6) 0.0223(7) -0.0045(5) -0.0050(5) 0.0087(4)
Ca1 0.0107(6) 0.0107(6) 0.0152(9) 0.000 0.000 0.0053(3)
O1 0.020(3) 0.014(3) 0.030(4) -0.007(3) -0.001(3) 0.005(2)
O4 0.021(3) 0.024(3) 0.028(4) -0.009(3) -0.009(4) 0.014(3)
O2 0.022(3) 0.019(3) 0.032(5) -0.013(3) -0.001(3) 0.007(3)
O1HH 0.023(2) 0.013(2) 0.022(2) 0.004(3) 0.004(4) 0.0087(19)
O6 0.018(3) 0.035(4) 0.033(5) -0.012(4) -0.007(3) 0.013(3)
O5 0.019(4) 0.038(5) 0.049(6) 0.020(4) -0.009(3) 0.001(3)
N1 0.021(4) 0.012(4) 0.038(5) -0.007(3) -0.003(4) 0.002(3)
N2 0.021(4) 0.044(5) 0.032(5) -0.022(4) -0.014(4) 0.021(4)
C4 0.028(5) 0.041(6) 0.033(6) -0.005(5) -0.004(5) 0.022(5)
C1 0.028(5) 0.021(5) 0.031(6) -0.010(4) 0.002(4) 0.009(4)
C2 0.035(6) 0.033(6) 0.051(8) -0.015(6) 0.016(6) 0.006(5)
C5 0.023(5) 0.052(7) 0.038(6) -0.024(5) -0.010(5) 0.025(5)
C6 0.014(4) 0.024(5) 0.030(6) -0.006(4) -0.008(4) 0.006(4)
O3 0.028(4) 0.031(4) 0.042(5) -0.011(4) 0.012(4) 0.005(3)
C3 0.024(5) 0.021(5) 0.024(6) -0.005(4) 0.001(4) 0.007(4)
O1H 0.129(14) 0.087(10) 0.174(18) -0.026(11) -0.052(13) 0.077(11)
C1H 0.024(6) 0.054(9) 0.20(2) -0.076(13) 0.012(9) 0.008(6)
C2H 0.149(18) 0.57(6) 0.032(8) -0.086(18) -0.048(10) 0.28(3)
O2H 0.47(7) 0.63(8) 0.46(7) -0.09(8) -0.24(6) 0.22(7)
O1W 0.26(3) 0.65(8) 0.36(4) 0.42(5) 0.24(3) 0.34(5)
O2W 0.152(13) 0.093(9) 0.147(12) 0.026(13) -0.011(16) 0.089(10)
O3W 0.077(8) 0.185(17) 0.133(15) -0.094(15) -0.012(10) 0.061(10)
C5L 0.11(3) 0.09(2) 0.048(15) -0.011(12) -0.016(13) 0.06(2)
C6L 0.07(2) 0.049(18) 0.061(16) -0.007(12) -0.002(13) 0.017(18)
C1L 0.025(15) 0.013(12) 0.047(14) -0.006(11) 0.004(12) -0.019(10)
C2L 0.10(3) 0.06(2) 0.056(14) -0.001(12) 0.010(14) 0.04(2)
C3L 0.10(3) 0.08(2) 0.059(15) -0.007(13) -0.002(14) 0.06(2)
C4L 0.012(12) 0.027(13) 0.029(14) -0.016(10) -0.017(10) 0.002(10)
C10L 0.23(7) 0.44(11) 0.19(6) 0.27(7) 0.13(5) 0.26(8)
C9L 0.22(6) 0.44(11) 0.21(6) 0.26(7) 0.13(5) 0.27(8)
C7L 0.15(6) 0.46(11) 0.18(6) 0.26(7) 0.10(5) 0.23(7)
C8L 0.21(6) 0.46(11) 0.20(6) 0.26(7) 0.12(5) 0.26(7)
C1M 0.12(7) 0.4(2) 0.27(14) -0.22(14) -0.16(9) 0.17(11)
O1M 0.49(14) 0.45(15) 0.21(9) -0.03(12) -0.12(13) 0.12(11)

loop_
_atom_type_symbol
_atom_type_description
_atom_type_scat_dispersion_real
_atom_type_scat_dispersion_imag
_atom_type_scat_source
C C 0.0033 0.0016 'International Tables Vol C Tables 4.2.6.8 and 6.1.1.4'
H H 0.0000 0.0000 'International Tables Vol C Tables 4.2.6.8 and 6.1.1.4'
N N 0.0061 0.0033 'International Tables Vol C Tables 4.2.6.8 and 6.1.1.4'
O O 0.0106 0.0060 'International Tables Vol C Tables 4.2.6.8 and 6.1.1.4'
Ca Ca 0.2262 0.3064 'International Tables Vol C Tables 4.2.6.8 and 6.1.1.4'
Cu Cu 0.3201 1.2651 'International Tables Vol C Tables 4.2.6.8 and 6.1.1.4'

loop_
_geom_angle_atom_site_label_1
_geom_angle_atom_site_label_2
_geom_angle_atom_site_label_3
_geom_angle
_geom_angle_site_symmetry_1
_geom_angle_site_symmetry_3
O1HH Cu1 N1 168.1(4) . .
O1HH Cu1 O1 91.4(3) . .
N1 Cu1 O1 81.8(3) . .
O1HH Cu1 O2 101.3(3) . .
N1 Cu1 O2 84.6(3) . .
O1 Cu1 O2 165.7(3) . .
O1HH Cu1 O3 92.8(3) . 3_565
N1 Cu1 O3 97.5(4) . 3_565
O1 Cu1 O3 94.7(3) . 3_565
O2 Cu1 O3 91.2(3) . 3_565
O1HH Cu1 Ca1 47.19(15) . .
N1 Cu1 Ca1 127.3(3) . .
O1 Cu1 Ca1 45.6(2) . .
O2 Cu1 Ca1 148.1(2) . .
O3 Cu1 Ca1 86.4(2) 3_565 .
N2 Cu2 O1HH 167.0(4) . 2_665
N2 Cu2 O4 82.7(3) . .
O1HH Cu2 O4 90.4(3) 2_665 .
N2 Cu2 O6 83.7(4) . .
O1HH Cu2 O6 101.6(3) 2_665 .
O4 Cu2 O6 164.8(3) . .
N2 Cu2 O5 97.3(5) . .
O1HH Cu2 O5 94.5(3) 2_665 .
O4 Cu2 O5 97.8(3) . .
O6 Cu2 O5 90.6(3) . .
N2 Cu2 Ca1 128.1(3) . .
O1HH Cu2 Ca1 46.92(16) 2_665 .
O4 Cu2 Ca1 45.5(2) . .
O6 Cu2 Ca1 148.1(2) . .
O5 Cu2 Ca1 87.9(2) . .
O1 Ca1 O1 76.6(3) . 2_665
O1 Ca1 O1 76.6(3) . 3_565
O1 Ca1 O1 76.6(3) 2_665 3_565
O1 Ca1 O4 88.88(17) . 3_565
O1 Ca1 O4 139.1(2) 2_665 3_565
O1 Ca1 O4 137.2(2) 3_565 3_565
O1 Ca1 O4 137.2(2) . .
O1 Ca1 O4 88.88(17) 2_665 .
O1 Ca1 O4 139.1(2) 3_565 .
O4 Ca1 O4 76.2(3) 3_565 .
O1 Ca1 O4 139.1(2) . 2_665
O1 Ca1 O4 137.2(2) 2_665 2_665
O1 Ca1 O4 88.88(17) 3_565 2_665
O4 Ca1 O4 76.2(3) 3_565 2_665
O4 Ca1 O4 76.2(3) . 2_665
O1 Ca1 O1HH 70.4(2) . 2_665
O1 Ca1 O1HH 67.5(2) 2_665 2_665
O1 Ca1 O1HH 135.6(3) 3_565 2_665
O4 Ca1 O1HH 71.6(2) 3_565 2_665
O4 Ca1 O1HH 66.9(2) . 2_665
O4 Ca1 O1HH 135.4(3) 2_665 2_665
O1 Ca1 O1HH 67.5(2) . .
O1 Ca1 O1HH 135.6(3) 2_665 .
O1 Ca1 O1HH 70.4(2) 3_565 .
O4 Ca1 O1HH 66.9(2) 3_565 .
O4 Ca1 O1HH 135.4(3) . .
O4 Ca1 O1HH 71.6(2) 2_665 .
O1HH Ca1 O1HH 120.000(3) 2_665 .
O1 Ca1 O1HH 135.6(3) . 3_565
O1 Ca1 O1HH 70.4(2) 2_665 3_565
O1 Ca1 O1HH 67.5(2) 3_565 3_565
O4 Ca1 O1HH 135.4(3) 3_565 3_565
O4 Ca1 O1HH 71.6(2) . 3_565
O4 Ca1 O1HH 66.9(2) 2_665 3_565
O1HH Ca1 O1HH 120.000(5) 2_665 3_565
O1HH Ca1 O1HH 119.999(4) . 3_565
O1 Ca1 Cu1 34.92(15) . .
O1 Ca1 Cu1 104.8(2) 2_665 .
O1 Ca1 Cu1 64.21(16) 3_565 .
O4 Ca1 Cu1 80.87(17) 3_565 .
O4 Ca1 Cu1 156.19(18) . .
O4 Ca1 Cu1 104.43(15) 2_665 .
O1HH Ca1 Cu1 100.05(15) 2_665 .
O1HH Ca1 Cu1 33.44(19) . .
O1HH Ca1 Cu1 131.06(18) 3_565 .
O1 Ca1 Cu1 64.21(16) . 2_665
O1 Ca1 Cu1 34.92(15) 2_665 2_665
O1 Ca1 Cu1 104.8(2) 3_565 2_665
O4 Ca1 Cu1 104.43(15) 3_565 2_665
O4 Ca1 Cu1 80.87(17) . 2_665
O4 Ca1 Cu1 156.19(18) 2_665 2_665
O1HH Ca1 Cu1 33.44(19) 2_665 2_665
O1HH Ca1 Cu1 131.06(18) . 2_665
O1HH Ca1 Cu1 100.05(15) 3_565 2_665
Cu1 Ca1 Cu1 99.10(9) . 2_665
O1 Ca1 Cu1 104.8(2) . 3_565
O1 Ca1 Cu1 64.21(16) 2_665 3_565
O1 Ca1 Cu1 34.92(15) 3_565 3_565
O4 Ca1 Cu1 156.19(18) 3_565 3_565
O4 Ca1 Cu1 104.43(15) . 3_565
O4 Ca1 Cu1 80.87(17) 2_665 3_565
O1HH Ca1 Cu1 131.06(18) 2_665 3_565
O1HH Ca1 Cu1 100.05(15) . 3_565
O1HH Ca1 Cu1 33.44(19) 3_565 3_565
Cu1 Ca1 Cu1 99.10(9) . 3_565
Cu1 Ca1 Cu1 99.10(9) 2_665 3_565
C1 O1 Cu1 116.5(6) . .
C1 O1 Ca1 143.3(6) . .
Cu1 O1 Ca1 99.5(3) . .
C4 O4 Cu2 113.1(6) . .
C4 O4 Ca1 146.8(6) . .
Cu2 O4 Ca1 99.4(3) . .
C3 O2 Cu1 109.1(6) . .
Cu1 O1HH Cu2 119.7(2) . 3_565
Cu1 O1HH Ca1 99.4(3) . .
Cu2 O1HH Ca1 100.0(3) 3_565 .
C6 O6 Cu2 108.6(6) . .
C4 O5 Cu2 119.0(8) 3_565 .
C6 N1 C2 127.5(11) 6_665 .
C6 N1 Cu1 114.3(8) 6_665 .
C2 N1 Cu1 118.2(8) . .
C3 N2 C5 126.0(10) 5_454 .
C3 N2 Cu2 117.3(8) 5_454 .
C5 N2 Cu2 116.6(7) . .
O4 C4 O5 122.1(10) . 2_665
O4 C4 C5 120.1(9) . .
O5 C4 C5 117.8(10) 2_665 .
O3 C1 O1 125.7(10) . .
O3 C1 C2 117.6(10) . .
O1 C1 C2 116.7(9) . .
N1 C2 C1H 113.3(12) . .
N1 C2 C1 106.5(10) . .
C1H C2 C1 108.4(11) . .
N2 C5 C4 106.8(9) . .
N2 C5 C2H 107.9(11) . .
C4 C5 C2H 107.3(10) . .
O6 C6 N1 128.2(11) . 5_454
O6 C6 C3 119.5(7) . 5_454
N1 C6 C3 112.2(8) 5_454 5_454
C1 O3 Cu1 119.9(7) . 2_665
O2 C3 N2 129.3(11) . 6_665
O2 C3 C6 119.8(7) . 6_665
N2 C3 C6 110.8(8) 6_665 6_665
O1H C1H C2 114.9(12) . .
O2H C2H C5 147(4) . .
C6L C5L C4L 120.0 . .
C6L C5L C10L 108(2) . .
C4L C5L C10L 112.8(16) . .
C1L C6L C5L 120.0 . .
O1L C1L C2L 120.0(9) . .
O1L C1L C6L 120.0(9) . .
C2L C1L C6L 120.0 . .
C1L C2L C3L 120.0 . .
C4L C3L C2L 120.0 . .
C3L C4L C5L 120.0 . .
C3L C4L C7L 121.1(19) . .
C5L C4L C7L 114.9(16) . .
C9L C10L C5L 123(2) . .
C10L C9L C8L 86.7(12) . .
C8L C7L C11L 104.5(16) . .
C8L C7L C4L 113.4(15) . .
C11L C7L C4L 142(2) . .
C9L C8L C14L 135(2) . .
C9L C8L C7L 110.2(17) . .
C14L C8L C7L 115(2) . .
C13L C12L C11L 100.7(11) . .
C7L C11L C12L 132.7(15) . .
C8L C14L C17L 134(2) . .
C8L C14L C13L 118.2(13) . .
C17L C14L C13L 107.1(12) . .
C12L C13L C15L 111(3) . .
C12L C13L C14L 120.0(14) . .
C15L C13L C14L 103.8(15) . .
C12L C13L C1M 104.8(13) . .
C15L C13L C1M 100.4(11) . .
C14L C13L C1M 115.1(16) . .
C15L C16L C15L 66(2) 2_675 .
C15L C16L C15L 66(2) 2_675 3_465
C15L C16L C15L 66(2) . 3_465
C15L C16L C17L 135(3) 2_675 3_465
C15L C16L C17L 150(3) . 3_465
C15L C16L C17L 101.1(12) 3_465 3_465
C15L C16L C17L 101.1(12) 2_675 2_675
C15L C16L C17L 135(3) . 2_675
C15L C16L C17L 150(3) 3_465 2_675
C17L C16L C17L 69(3) 3_465 2_675
C15L C16L C17L 150(3) 2_675 .
C15L C16L C17L 101.1(12) . .
C15L C16L C17L 135(3) 3_465 .
C17L C16L C17L 69(3) 3_465 .
C17L C16L C17L 69(3) 2_675 .
C17L C17L C17L 59.999(10) 3_465 2_675
C17L C17L C14L 149(4) 3_465 .
C17L C17L C14L 138(5) 2_675 .
C17L C17L C16L 55.7(13) 3_465 .
C17L C17L C16L 55.7(13) 2_675 .
C14L C17L C16L 108.6(12) . .
C15L C15L C15L 60.00(3) 2_675 3_465
C15L C15L O1M 69(3) 2_675 .
C15L C15L O1M 57(3) 3_465 .
C15L C15L C16L 57.1(12) 2_675 .
C15L C15L C16L 57.1(12) 3_465 .
O1M C15L C16L 109(2) . .
C15L C15L C13L 160.2(17) 2_675 .
C15L C15L C13L 114(4) 3_465 .
O1M C15L C13L 126.1(17) . .
C16L C15L C13L 103.4(12) . .
C15L C15L O1M 48(2) 2_675 2_675
C15L C15L O1M 65(3) 3_465 2_675
O1M C15L O1M 27(5) . 2_675
C16L C15L O1M 100(4) . 2_675
C13L C15L O1M 151(3) . 2_675
C15L O1M O1M 91(10) . 2_675
C15L O1M O1M 119(4) . 3_465
O1M O1M O1M 60.00(2) 2_675 3_465
C15L O1M C15L 75(2) . 3_465
O1M O1M C15L 101(6) 2_675 3_465
O1M O1M C15L 62(7) 3_465 3_465

loop_
_geom_bond_atom_site_label_1
_geom_bond_atom_site_label_2
_geom_bond_distance
_geom_bond_site_symmetry_2
Cu1 O1HH 1.927(8) .
Cu1 N1 1.945(10) .
Cu1 O1 2.002(6) .
Cu1 O2 2.033(7) .
Cu1 O3 2.312(9) 3_565
Cu1 Ca1 3.450(2) .
Cu2 N2 1.918(9) .
Cu2 O1HH 1.917(9) 2_665
Cu2 O4 2.016(6) .
Cu2 O6 2.035(7) .
Cu2 O5 2.303(9) .
Cu2 Ca1 3.459(2) .
Ca1 O1 2.498(8) .
Ca1 O1 2.498(8) 2_665
Ca1 O1 2.498(8) 3_565
Ca1 O4 2.502(8) 3_565
Ca1 O4 2.502(8) .
Ca1 O4 2.502(8) 2_665
Ca1 O1HH 2.565(5) 2_665
Ca1 O1HH 2.565(5) .
Ca1 O1HH 2.565(5) 3_565
Ca1 Cu1 3.450(2) 2_665
Ca1 Cu1 3.450(2) 3_565
O1 C1 1.281(14) .
O4 C4 1.281(15) .
O2 C3 1.267(13) .
O1HH Cu2 1.917(9) 3_565
O6 C6 1.285(13) .
O5 C4 1.298(13) 3_565
N1 C6 1.319(13) 6_665
N1 C2 1.442(15) .
N2 C3 1.286(14) 5_454
N2 C5 1.461(13) .
C4 O5 1.298(13) 2_665
C4 C5 1.515(15) .
C1 O3 1.217(14) .
C1 C2 1.585(15) .
C2 C1H 1.57(2) .
C5 C2H 1.67(2) .
C6 N1 1.319(12) 5_454
C6 C3 1.546(11) 5_454
O3 Cu1 2.312(9) 2_665
C3 N2 1.286(14) 6_665
C3 C6 1.546(11) 6_665
O1H C1H 1.434(13) .
C2H O2H 1.458(14) .
C5L C6L 1.3900 .
C5L C4L 1.3900 .
C5L C10L 1.556(14) .
C6L C1L 1.3900 .
C1L O1L 1.328(9) .
C1L C2L 1.3900 .
C2L C3L 1.3900 .
C3L C4L 1.3900 .
C4L C7L 1.551(14) .
C10L C9L 1.514(13) .
C9L C8L 1.580(14) .
C7L C8L 1.558(12) .
C7L C11L 1.530(14) .
C8L C14L 1.526(12) .
C12L C13L 1.540(11) .
C12L C11L 1.537(12) .
C14L C17L 1.539(13) .
C14L C13L 1.466(12) .
C13L C15L 1.531(12) .
C13L C1M 1.488(14) .
C16L C15L 1.681(12) 2_675
C16L C15L 1.681(12) .
C16L C15L 1.681(12) 3_465
C16L C17L 1.535(11) 3_465
C16L C17L 1.535(11) 2_675
C16L C17L 1.535(11) .
C17L C17L 1.73(6) 3_465
C17L C17L 1.73(6) 2_675
C15L C15L 1.83(6) 2_675
C15L C15L 1.83(6) 3_465
C15L O1M 1.399(14) .
C15L O1M 1.58(9) 2_675
O1M O1M 0.71(13) 2_675
O1M O1M 0.71(13) 3_465
O1M C15L 1.58(9) 3_465
